data_2008151
loop_
_publ_author_name
'Bryan, Jeffrey C.'
'Bunick, Gerard J.'
'Sachleben, Richard A.'

_publ_section_title
;
 Tetrabenzo-24-crown-8
;
_journal_issue 2
_journal_name_full 'Acta Crystallographica Section C'
_journal_page_first 250
_journal_page_last 252
_journal_paper_doi 10.1107/S0108270198012700
_journal_volume 55
_journal_year 1999
_chemical_formula_moiety 'C32 H32 O8'
_chemical_formula_structural 'C32 H32 O8'
_chemical_formula_sum 'C32 H32 O8'
_chemical_formula_weight 544.60
_chemical_name_common tetrabenzo-24-crown-8
_chemical_name_systematic
;
 ?
;
_space_group_IT_number 14
_symmetry_cell_setting monoclinic
_symmetry_space_group_name_Hall '-P 2ybc'
_symmetry_space_group_name_H-M 'P 1 21/c 1'
_atom_type_scat_source
;International Tables for Crystallography (1992, Vol C,
 Tables 4.2.6.8 and 6.1.1.4)
;
_cell_angle_alpha 90
_cell_angle_beta 94.229(12)
_cell_angle_gamma 90
_cell_formula_units_Z 2
_cell_length_a 9.5974(13)
_cell_length_b 18.9323(11)
_cell_length_c 7.2881(10)
_cell_measurement_reflns_used 25
_cell_measurement_temperature 293
_cell_measurement_theta_max 55.5
_cell_measurement_theta_min 50.3
_cell_volume 1320.6(3)
_computing_cell_refinement 'MSC/AFC Diffractometer Control Software'
_computing_data_collection
;MSC/AFC Diffractometer Control Software (Molecular Structure Corporation,
 1993)
;
_computing_data_reduction 'TEXSAN (Molecular Structure Corporation, 1992)'
_computing_molecular_graphics 'SHELXTL (Siemens, 1995)'
_computing_publication_material 'PLATON (Spek, 1998)'
_computing_structure_refinement 'SHELXL93 (Sheldrick, 1993)'
_computing_structure_solution 'SAPI91 (Fan, 1991)'
_diffrn_ambient_temperature 293(2)
_diffrn_measurement_device_type 'Rigaku AFC-7R'
_diffrn_measurement_method '\w/2\q scans'
_diffrn_radiation_monochromator graphite
_diffrn_radiation_source 'rotating anode'
_diffrn_radiation_type 'Cu K\a'
_diffrn_radiation_wavelength 1.54180
_diffrn_reflns_av_R_equivalents 0.032
_diffrn_reflns_av_sigmaI/netI 0.024
_diffrn_reflns_limit_h_max 11
_diffrn_reflns_limit_h_min -11
_diffrn_reflns_limit_k_max 22
_diffrn_reflns_limit_k_min 0
_diffrn_reflns_limit_l_max 8
_diffrn_reflns_limit_l_min 0
_diffrn_reflns_number 2674
_diffrn_reflns_reduction_process
;
 ?
;
_diffrn_reflns_theta_max 67.6
_diffrn_reflns_theta_min 4.6
_diffrn_standards_decay_% 0.74
_diffrn_standards_interval_count 200
_diffrn_standards_number 3
_exptl_absorpt_coefficient_mu 0.81
_exptl_absorpt_correction_T_max 0.96
_exptl_absorpt_correction_T_min 0.75
_exptl_absorpt_correction_type \y-scan
_exptl_absorpt_process_details '(TEXSAN; Molecular Structure Corporation, 1992)'
_exptl_crystal_colour colourless
_exptl_crystal_density_diffrn 1.37
_exptl_crystal_density_meas ?
_exptl_crystal_description Plate
_exptl_crystal_F_000 576
_exptl_crystal_size_max 0.44
_exptl_crystal_size_mid 0.29
_exptl_crystal_size_min 0.05
_refine_diff_density_max 0.15
_refine_diff_density_min -0.21
_refine_ls_extinction_method none
_refine_ls_goodness_of_fit_all 1.02
_refine_ls_goodness_of_fit_obs 1.04
_refine_ls_hydrogen_treatment refxyz
_refine_ls_matrix_type full
_refine_ls_number_parameters 229
_refine_ls_number_reflns 2387
_refine_ls_number_restraints 0
_refine_ls_restrained_S_all 1.02
_refine_ls_restrained_S_obs 1.04
_refine_ls_R_factor_all 0.046
_refine_ls_R_factor_gt 0.038
_refine_ls_shift/su_max <0.001
_refine_ls_shift/su_mean 0.000
_refine_ls_structure_factor_coef Fsqd
_refine_ls_weighting_details 'w = 1/[\s^2^(Fo^2^)+(0.0631P)^2^+0.2606P] where P=(Fo^2^+2Fc^2^)/3'
_refine_ls_weighting_scheme calc
_refine_ls_wR_factor_ref 0.111
_reflns_number_observed 1995
_reflns_number_total 2387
_reflns_threshold_expression I>2\s(I)
_cod_data_source_file fr1161.cif
_cod_data_source_block b424c8
_cod_depositor_comments
;
The following automatic conversions were performed:
'_symmetry_cell_setting' value 'Monoclinic' changed to 'monoclinic'
according to '/home/saulius/struct/CIF-dictionaries/cif_core.dic'
dictionary named 'cif_core.dic' version 2.4.1 from 2010-06-29.

Automatic conversion script
Id: cif_fix_enum 1527 2010-12-29 10:47:43Z saulius 

The following automatic conversions were performed:

'_exptl_crystal_density_meas' value 'Not Measured' was changed to '?'
- the value is perceived as not measured.

Automatic conversion script
Id: cif_fix_values 3008 2015-01-20 13:52:24Z robertas 

The following automatic conversions were performed:

'_refine_ls_weighting_scheme' value 'calc w =
1/[\s^2^(Fo^2^)+(0.0631P)^2^+0.2606P] where P=(Fo^2^+2Fc^2^)/3' was
changed to 'calc'. New tag '_refine_ls_weighting_details' was
created. The value of the new tag was set to 'w =
1/[\s^2^(Fo^2^)+(0.0631P)^2^+0.2606P] where P=(Fo^2^+2Fc^2^)/3'.

Automatic conversion script
Id: cif_fix_values 3143 2015-03-26 13:38:13Z robertas 
;
_cod_original_sg_symbol_H-M 'P 21/c'
_cod_database_code 2008151
_cod_database_fobs_code 2008151

loop_
_symmetry_equiv_pos_as_xyz
x,y,z
-x,1/2+y,1/2-z
-x,-y,-z
x,1/2-y,1/2+z

loop_
_atom_site_aniso_label
_atom_site_aniso_U_11
_atom_site_aniso_U_22
_atom_site_aniso_U_33
_atom_site_aniso_U_12
_atom_site_aniso_U_13
_atom_site_aniso_U_23
O1 0.0377(5) 0.0609(7) 0.0304(5) -0.0052(5) -0.0006(4) 0.0063(5)
O2 0.0462(6) 0.0409(6) 0.0347(5) -0.0066(4) 0.0106(4) -0.0038(4)
O3 0.0560(6) 0.0362(5) 0.0294(5) 0.0034(4) 0.0049(4) -0.0010(4)
O4 0.0387(5) 0.0365(5) 0.0447(6) -0.0007(4) 0.0029(4) 0.0047(4)
C1 0.0420(7) 0.0447(8) 0.0260(7) -0.0020(6) -0.0030(6) 0.0058(6)
C2 0.0417(7) 0.0393(7) 0.0248(6) 0.0002(6) -0.0019(5) 0.0010(5)
C3 0.0493(8) 0.0536(9) 0.0277(7) -0.0024(7) 0.0039(6) -0.0011(6)
C4 0.0663(11) 0.0601(10) 0.0292(8) 0.0057(8) 0.0032(7) -0.0060(7)
C5 0.0853(13) 0.0455(9) 0.0364(8) 0.0005(9) -0.0044(8) -0.0068(7)
C6 0.0630(10) 0.0436(9) 0.0355(8) -0.0101(8) -0.0082(7) 0.0047(7)
C7 0.0515(9) 0.0453(8) 0.0298(7) -0.0115(7) 0.0094(6) -0.0007(6)
C8 0.0585(10) 0.0387(8) 0.0294(7) -0.0066(7) 0.0074(6) 0.0033(6)
C9 0.0450(8) 0.0328(7) 0.0268(7) -0.0011(6) 0.0060(6) 0.0026(5)
C10 0.0394(7) 0.0326(7) 0.0295(7) -0.0013(5) 0.0065(6) 0.0059(5)
C11 0.0521(9) 0.0349(7) 0.0351(8) -0.0010(6) 0.0105(6) -0.0006(6)
C12 0.0616(10) 0.0452(9) 0.0323(8) -0.0091(7) 0.0005(7) -0.0001(6)
C13 0.0474(9) 0.0559(10) 0.0397(9) -0.0051(7) -0.0053(7) 0.0064(7)
C14 0.0421(8) 0.0468(8) 0.0392(8) 0.0058(6) 0.0048(6) 0.0059(7)
C15 0.0431(8) 0.0387(8) 0.0381(8) -0.0049(6) 0.0061(6) -0.0032(6)
C16 0.0398(7) 0.0468(8) 0.0272(7) -0.0036(7) -0.0004(6) 0.0010(6)

loop_
_atom_site_label
_atom_site_fract_x
_atom_site_fract_y
_atom_site_fract_z
_atom_site_U_iso_or_equiv
_atom_site_thermal_displace_type
_atom_site_occupancy
O1 0.50259(10) 0.59940(6) 0.33229(13) 0.0432(3) Uani 1.000
O2 0.30823(10) 0.50255(5) 0.40998(13) 0.0402(3) Uani 1.000
O3 0.16266(11) 0.43508(5) 0.10795(13) 0.0404(3) Uani 1.000
O4 0.37081(10) 0.34269(5) -0.01497(14) 0.0400(3) Uani 1.000
C1 0.4130(2) 0.61290(8) 0.4672(2) 0.0378(4) Uani 1.000
C2 0.31359(15) 0.56268(8) 0.5124(2) 0.0355(4) Uani 1.000
C3 0.2274(2) 0.57754(9) 0.6530(2) 0.0435(5) Uani 1.000
C4 0.2369(2) 0.64225(10) 0.7422(2) 0.0519(6) Uani 1.000
C5 0.3336(2) 0.69143(9) 0.6971(2) 0.0562(6) Uani 1.000
C6 0.4226(2) 0.67643(9) 0.5603(2) 0.0480(5) Uani 1.000
C7 0.1932(2) 0.45630(9) 0.4302(2) 0.0419(5) Uani 1.000
C8 0.1940(2) 0.40110(8) 0.2834(2) 0.0420(5) Uani 1.000
C9 0.1350(2) 0.38867(7) -0.0366(2) 0.0347(4) Uani 1.000
C10 0.23740(14) 0.34414(7) -0.0986(2) 0.0336(4) Uani 1.000
C11 0.2036(2) 0.29736(8) -0.2414(2) 0.0403(5) Uani 1.000
C12 0.0695(2) 0.29533(9) -0.3246(2) 0.0465(5) Uani 1.000
C13 -0.0309(2) 0.34121(9) -0.2684(2) 0.0481(5) Uani 1.000
C14 0.0019(2) 0.38835(9) -0.1256(2) 0.0426(5) Uani 1.000
C15 0.4488(2) 0.40768(8) -0.0194(2) 0.0398(5) Uani 1.000
C16 0.5624(2) 0.40081(9) -0.1483(2) 0.0381(4) Uani 1.000
H3 0.1585(19) 0.5428(10) 0.688(3) 0.0520 Uiso 1.000
H4 0.174(2) 0.6516(10) 0.838(3) 0.0620 Uiso 1.000
H5 0.341(2) 0.7368(12) 0.761(3) 0.0670 Uiso 1.000
H6 0.495(2) 0.7082(11) 0.528(3) 0.0580 Uiso 1.000
H7A 0.105(2) 0.4837(10) 0.415(3) 0.0500 Uiso 1.000
H7B 0.2020(19) 0.4330(10) 0.551(3) 0.0500 Uiso 1.000
H8A 0.287(2) 0.3757(10) 0.287(3) 0.0500 Uiso 1.000
H8B 0.121(2) 0.3657(10) 0.302(3) 0.0500 Uiso 1.000
H11 0.2779(19) 0.2669(9) -0.282(2) 0.0480 Uiso 1.000
H12 0.046(2) 0.2608(11) -0.426(3) 0.0560 Uiso 1.000
H13 -0.128(2) 0.3413(10) -0.325(3) 0.0580 Uiso 1.000
H14 -0.065(2) 0.4216(10) -0.084(3) 0.0510 Uiso 1.000
H15A 0.3845(19) 0.4482(9) -0.059(3) 0.0480 Uiso 1.000
H15B 0.4886(18) 0.4192(10) 0.106(3) 0.0480 Uiso 1.000
H16A 0.6254(19) 0.4402(9) -0.130(2) 0.0460 Uiso 1.000
H16B 0.6123(18) 0.3550(9) -0.125(2) 0.0460 Uiso 1.000

loop_
_geom_angle_atom_site_label_1
_geom_angle_atom_site_label_2
_geom_angle_atom_site_label_3
_geom_angle_site_symmetry_1
_geom_angle_site_symmetry_3
_geom_angle
_geom_angle_publ_flag
C1 O1 C16 . 3_665 114.60(10) yes
C2 O2 C7 . . 117.10(10) yes
C8 O3 C9 . . 114.10(10) yes
C10 O4 C15 . . 116.10(10) yes
O1 C1 C2 . . 120.90(10) yes
O1 C1 C6 . . 119.3(2) yes
C2 C1 C6 . . 119.8(2) no
O2 C2 C1 . . 115.90(10) yes
O2 C2 C3 . . 124.90(10) yes
C1 C2 C3 . . 119.10(10) no
C2 C3 C4 . . 120.1(2) no
C3 C4 C5 . . 120.6(2) no
C4 C5 C6 . . 119.7(2) no
C1 C6 C5 . . 120.6(2) no
O2 C7 C8 . . 108.10(10) yes
O3 C8 C7 . . 108.10(10) yes
O3 C9 C10 . . 122.1(2) yes
O3 C9 C14 . . 118.50(10) yes
C10 C9 C14 . . 119.40(10) no
O4 C10 C9 . . 121.50(10) yes
O4 C10 C11 . . 118.50(10) yes
C9 C10 C11 . . 119.80(10) no
C10 C11 C12 . . 120.4(2) no
C11 C12 C13 . . 120.0(2) no
C12 C13 C14 . . 120.1(2) no
C9 C14 C13 . . 120.2(2) no
O4 C15 C16 . . 110.10(10) yes
O1 C16 C15 3_665 . 107.50(10) yes
C2 C3 H3 . . 120.3(12) no
C4 C3 H3 . . 119.6(12) no
C3 C4 H4 . . 118.3(11) no
C5 C4 H4 . . 121.0(11) no
C4 C5 H5 . . 120.6(12) no
C6 C5 H5 . . 119.7(12) no
C1 C6 H6 . . 116.6(13) no
C5 C6 H6 . . 122.8(13) no
O2 C7 H7A . . 109.2(11) no
O2 C7 H7B . . 110.6(11) no
C8 C7 H7A . . 109.6(12) no
C8 C7 H7B . . 108.8(12) no
H7A C7 H7B . . 110(2) no
O3 C8 H8A . . 111.1(12) no
O3 C8 H8B . . 108.7(12) no
C7 C8 H8A . . 111.4(12) no
C7 C8 H8B . . 109.6(12) no
H8A C8 H8B . . 108(2) no
C10 C11 H11 . . 117.9(10) no
C12 C11 H11 . . 121.7(10) no
C11 C12 H12 . . 119.6(11) no
C13 C12 H12 . . 120.4(11) no
C12 C13 H13 . . 122.2(12) no
C14 C13 H13 . . 117.7(12) no
C9 C14 H14 . . 117.5(12) no
C13 C14 H14 . . 122.4(12) no
O4 C15 H15A . . 110.3(10) no
O4 C15 H15B . . 109.5(11) no
C16 C15 H15A . . 110.1(12) no
C16 C15 H15B . . 110.5(11) no
H15A C15 H15B . . 106(2) no
C15 C16 H16A . . 109.0(10) no
C15 C16 H16B . . 109.3(9) no
H16A C16 H16B . . 111.1(14) no
O1 C16 H16A 3_665 . 110.9(9) no
O1 C16 H16B 3_665 . 109.0(9) no

loop_
_geom_bond_atom_site_label_1
_geom_bond_atom_site_label_2
_geom_bond_site_symmetry_1
_geom_bond_site_symmetry_2
_geom_bond_distance
_geom_bond_publ_flag
O1 C1 . . 1.377(2) yes
O1 C16 . 3_665 1.437(2) yes
O2 C2 . . 1.360(2) yes
O2 C7 . . 1.425(2) yes
O3 C8 . . 1.443(2) yes
O3 C9 . . 1.382(2) yes
O4 C10 . . 1.377(2) yes
O4 C15 . . 1.442(2) yes
C1 C2 . . 1.403(2) no
C1 C6 . . 1.381(2) no
C2 C3 . . 1.392(2) no
C3 C4 . . 1.387(2) no
C4 C5 . . 1.372(3) no
C5 C6 . . 1.389(2) no
C7 C8 . . 1.496(2) no
C9 C10 . . 1.395(2) no
C9 C14 . . 1.389(3) no
C10 C11 . . 1.387(2) no
C11 C12 . . 1.382(3) no
C12 C13 . . 1.382(3) no
C13 C14 . . 1.389(2) no
C15 C16 . . 1.496(2) no
C3 H3 . . 0.98(2) no
C4 H4 . . 0.97(2) no
C5 H5 . . 0.98(2) no
C6 H6 . . 0.96(2) no
C7 H7A . . 0.99(2) no
C7 H7B . . 0.98(2) no
C8 H8A . . 1.01(2) no
C8 H8B . . 0.99(2) no
C11 H11 . . 0.98(2) no
C12 H12 . . 1.00(2) no
C13 H13 . . 0.99(2) no
C14 H14 . . 0.96(2) no
C15 H15A . . 1.01(2) no
C15 H15B . . 0.99(2) no
C16 H16A . . 0.96(2) no
C16 H16B . . 1.00(2) no

loop_
_geom_hbond_atom_site_label_D
_geom_hbond_atom_site_label_H
_geom_hbond_atom_site_label_A
_geom_hbond_site_symmetry_A
_geom_hbond_distance_DH
_geom_hbond_distance_HA
_geom_hbond_distance_DA
_geom_hbond_angle_DHA
_geom_hbond_publ_flag
C8 H8A O4 . 1.01(2) 2.48(2) 3.062(2) 116(2) yes
C15 H15A O3 . 1.01(2) 2.54(2) 3.008(2) 107.7(13) yes
C16 H16A O2 3_665 0.96(2) 2.44(2) 2.979(2) 115.4(11) yes
C7 H7B Cg2 1_556 0.98(2) 2.81 3.70 152 yes
C12 H12 Cg2 4_554 1.00(2) 2.79 3.72 156 yes
C13 H13 Cg1 3_565 0.99(2) 2.74 3.65 152 yes
C15 H15B Cg1 3_666 0.99(2) 2.80 3.65 144 yes

loop_
_geom_torsion_atom_site_label_1
_geom_torsion_atom_site_label_2
_geom_torsion_atom_site_label_3
_geom_torsion_atom_site_label_4
_geom_torsion_site_symmetry_1
_geom_torsion_site_symmetry_3
_geom_torsion_site_symmetry_4
_geom_torsion
_geom_torsion_publ_flag
C16 O1 C1 C2 3_665 . . 71.2(2) no
C16 O1 C1 C6 3_665 . . -109.6(2) no
C1 O1 C16 C15 . 3_665 3_665 173.50(10) no
C7 O2 C2 C1 . . . -169.30(10) no
C7 O2 C2 C3 . . . 9.6(2) no
C2 O2 C7 C8 . . . 170.20(10) no
C9 O3 C8 C7 . . . -168.8(2) no
C8 O3 C9 C10 . . . -66.8(2) no
C8 O3 C9 C14 . . . 115.2(2) no
C15 O4 C10 C9 . . . -62.0(2) no
C15 O4 C10 C11 . . . 121.40(10) no
C10 O4 C15 C16 . . . -108.6(2) no
O1 C1 C2 C3 . . . 178.30(10) no
C6 C1 C2 O2 . . . 178.00(10) no
C6 C1 C2 C3 . . . -1.0(2) no
O1 C1 C6 C5 . . . -180.0(2) no
C2 C1 C6 C5 . . . -0.7(2) no
O1 C1 C2 O2 . . . -2.8(2) yes
C1 C2 C3 C4 . . . 2.3(2) no
O2 C2 C3 C4 . . . -176.6(2) no
C2 C3 C4 C5 . . . -1.9(3) no
C3 C4 C5 C6 . . . 0.2(3) no
C4 C5 C6 C1 . . . 1.1(3) no
O2 C7 C8 O3 . . . -67.2(2) yes
O3 C9 C10 O4 . . . 2.0(2) yes
O3 C9 C10 C11 . . . 178.50(10) no
C14 C9 C10 O4 . . . 179.9(2) no
C14 C9 C10 C11 . . . -3.5(2) no
C10 C9 C14 C13 . . . 3.6(2) no
O3 C9 C14 C13 . . . -178.40(10) no
C9 C10 C11 C12 . . . 1.0(2) no
O4 C10 C11 C12 . . . 177.60(10) no
C10 C11 C12 C13 . . . 1.5(2) no
C11 C12 C13 C14 . . . -1.4(2) no
C12 C13 C14 C9 . . . -1.2(2) no
O4 C15 C16 O1 . . 3_665 72.1(2) yes
